data_9014564
loop_
_publ_author_name
'Clarke, S. J.'
'DiSalvo, F. J.'

_publ_section_title
;
 Crystal structure of nonabarium bis(tetranitridoniobate)nitride azide, Ba9[NbN4]2N[N3]
;
_journal_name_full 'Zeitschrift fur Kristallographie'
_journal_page_first 309
_journal_page_last 310
_journal_volume 212
_journal_year 1997
_chemical_formula_sum 'Ba9 N12 Nb2'
_space_group_IT_number 2
_symmetry_space_group_name_Hall '-P 1'
_symmetry_space_group_name_H-M 'P -1'
_cell_angle_alpha 75.867
_cell_angle_beta 85.690
_cell_angle_gamma 87.868
_cell_length_a 7.9979
_cell_length_b 9.6273
_cell_length_c 12.6441
_cell_formula_units_Z 2
_cell_volume 941.255
_database_code_amcsd 0011071
_exptl_crystal_density_diffrn 5.609
_cod_original_formula_sum 'Ba9 Nb2 N12'
_cod_database_code 9014564
_amcsd_formula_title Ba9N12Nb2

loop_
_space_group_symop_operation_xyz
x,y,z
-x,-y,-z

loop_
_atom_site_aniso_label
_atom_site_aniso_U_11
_atom_site_aniso_U_22
_atom_site_aniso_U_33
_atom_site_aniso_U_12
_atom_site_aniso_U_13
_atom_site_aniso_U_23
Ba1 0.01540 0.01260 0.00870 0.00290 -0.00230 0.00200
Ba2 0.01410 0.01140 0.00890 0.00160 -0.00170 0.00170
Ba3 0.01600 0.01300 0.00950 -0.00130 -0.00190 0.00190
Ba4 0.02440 0.01290 0.00870 -0.00110 -0.00290 0.00280
Ba5 0.01300 0.01380 0.01730 0.00170 -0.00300 0.00390
Ba6 0.01510 0.01160 0.00970 0.00200 -0.00140 0.00280
Ba7 0.01550 0.01090 0.01240 0.00120 -0.00380 0.00110
Ba8 0.01420 0.01430 0.01000 0.00130 -0.00160 -0.00070
Ba9 0.01700 0.01050 0.00890 0.00130 -0.00300 0.00240
Nb1 0.01090 0.00870 0.00480 0.00090 -0.00210 0.00310
Nb2 0.01220 0.00840 0.00510 0.00190 -0.00200 0.00410

loop_
_atom_site_label
_atom_site_fract_x
_atom_site_fract_y
_atom_site_fract_z
Ba1 0.49877 0.31963 0.42215
Ba2 0.47032 0.62082 0.12846
Ba3 0.03505 0.23792 0.38091
Ba4 0.25404 0.01183 0.00081
Ba5 0.17130 0.58103 0.38265
Ba6 0.46039 0.93085 0.27294
Ba7 0.01646 0.07014 0.72210
Ba8 0.00770 0.38349 0.89294
Ba9 0.26964 0.70884 0.83999
Nb1 0.26890 0.29598 0.12013
Nb2 0.27030 0.36480 0.66384
N1 0.19300 0.54780 0.69910
N2 0.29510 0.36320 0.25270
N3 0.05870 0.19140 0.12480
N4 0.21610 0.79890 0.17950
N5 0.14470 0.32670 0.54520
N6 0.24350 0.20460 0.79440
N7 0.49250 0.63260 0.37710
N8 0.26110 0.46750 0.00160
N9 0.45670 0.16820 0.08290
N10 0.21070 0.94350 0.44390
N11 0.30020 0.92740 0.62860
N12 0.25960 0.94390 0.53240

loop_
_cod_related_entry_id
_cod_related_entry_database
_cod_related_entry_code
1 AMCSD 0011071

_cod_duplicate_entry 1005035
